data_7000865
loop_
_publ_author_name
'Reed, Julie E.'
'White, Andrew J. P.'
'Neidle, Stephen'
'Vilar, Ram\'on'

_publ_section_title
;
 Effect of metal coordination on the interaction of substituted
 phenanthroline and pyridine ligands with quadruplex DNA
;
_journal_issue 14
_journal_name_full 'Dalton Transactions'
_journal_page_first 2558
_journal_page_last 2568
_journal_paper_doi 10.1039/b820086f
_journal_year 2009
_chemical_absolute_configuration unk
_chemical_formula_moiety 'C23 H23 N3 O4, H2 O'
_chemical_formula_sum 'C23 H25 N3 O5'
_chemical_formula_weight 423.46
_chemical_name_systematic
;
?
;
_space_group_IT_number 92
_symmetry_cell_setting tetragonal
_symmetry_space_group_name_Hall 'P 4abw 2nw'
_symmetry_space_group_name_H-M 'P 41 21 2'
_atom_sites_solution_hydrogens geom
_atom_sites_solution_primary direct
_atom_sites_solution_secondary difmap
_audit_creation_method SHELXL-97
_cell_angle_alpha 90.00
_cell_angle_beta 90.00
_cell_angle_gamma 90.00
_cell_formula_units_Z 4
_cell_length_a 9.24730(10)
_cell_length_b 9.24730(10)
_cell_length_c 23.1554(9)
_cell_measurement_reflns_used 7845
_cell_measurement_temperature 120(2)
_cell_measurement_theta_max 27.48
_cell_measurement_theta_min 2.91
_cell_volume 1980.08(8)
_computing_structure_refinement 'SHELXL-97 (Sheldrick, 1997)'
_computing_structure_solution 'SHELXS-97 (Sheldrick, 1990)'
_diffrn_ambient_temperature 120(2)
_diffrn_measured_fraction_theta_full 0.994
_diffrn_measured_fraction_theta_max 0.994
_diffrn_radiation_type MoK\a
_diffrn_radiation_wavelength 0.71073
_diffrn_reflns_av_R_equivalents 0.0494
_diffrn_reflns_av_sigmaI/netI 0.0882
_diffrn_reflns_limit_h_max 12
_diffrn_reflns_limit_h_min -12
_diffrn_reflns_limit_k_max 8
_diffrn_reflns_limit_k_min -8
_diffrn_reflns_limit_l_max 30
_diffrn_reflns_limit_l_min -30
_diffrn_reflns_number 4477
_diffrn_reflns_theta_full 27.49
_diffrn_reflns_theta_max 27.49
_diffrn_reflns_theta_min 3.24
_exptl_absorpt_coefficient_mu 0.101
_exptl_absorpt_correction_T_max 1.06279
_exptl_absorpt_correction_T_min 0.88228
_exptl_absorpt_correction_type multi-scan
_exptl_absorpt_process_details sortav
_exptl_crystal_colour Colourless
_exptl_crystal_density_diffrn 1.420
_exptl_crystal_density_method 'not measured'
_exptl_crystal_description blocks
_exptl_crystal_F_000 896
_exptl_crystal_size_max 0.08
_exptl_crystal_size_mid 0.08
_exptl_crystal_size_min 0.08
_refine_diff_density_max 0.234
_refine_diff_density_min -0.176
_refine_diff_density_rms 0.046
_refine_ls_abs_structure_details 'Flack H D (1983), Acta Cryst. A39, 876-881'
_refine_ls_abs_structure_Flack -0.1(15)
_refine_ls_extinction_coef 0.016(2)
_refine_ls_extinction_expression Fc^*^=kFc[1+0.001xFc^2^\l^3^/sin(2\q)]^-1/4^
_refine_ls_extinction_method SHELXL
_refine_ls_goodness_of_fit_ref 1.039
_refine_ls_hydrogen_treatment mixed
_refine_ls_matrix_type full
_refine_ls_number_parameters 155
_refine_ls_number_reflns 2256
_refine_ls_number_restraints 3
_refine_ls_restrained_S_all 1.039
_refine_ls_R_factor_all 0.0648
_refine_ls_R_factor_gt 0.0483
_refine_ls_shift/su_max 0.000
_refine_ls_shift/su_mean 0.000
_refine_ls_structure_factor_coef Fsqd
_refine_ls_weighting_details 'calc w=1/[\s^2^(Fo^2^)+(0.0285P)^2^+0.0000P] where P=(Fo^2^+2Fc^2^)/3'
_refine_ls_weighting_scheme calc
_refine_ls_wR_factor_gt 0.1019
_refine_ls_wR_factor_ref 0.1086
_reflns_number_gt 1801
_reflns_number_total 2256
_reflns_threshold_expression >2sigma(I)
_cod_data_source_file b820086f.txt
_cod_data_source_block Compound_L7
_cod_depositor_comments
;
The following automatic conversions were performed:
'_symmetry_cell_setting' value 'Tetragonal' changed to 'tetragonal'
according to '/home/saulius/struct/CIF-dictionaries/cif_core.dic'
dictionary named 'cif_core.dic' version 2.4.1 from 2010-06-29.

Automatic conversion script
Id: cif_fix_enum 1527 2010-12-29 10:47:43Z saulius 
;
_cod_original_sg_symbol_H-M P4(1)2(1)2
_cod_database_code 7000865

loop_
_symmetry_equiv_pos_as_xyz
'x, y, z'
'-x, -y, z+1/2'
'-y+1/2, x+1/2, z+1/4'
'y+1/2, -x+1/2, z+3/4'
'-x+1/2, y+1/2, -z+1/4'
'x+1/2, -y+1/2, -z+3/4'
'y, x, -z'
'-y, -x, -z+1/2'

loop_
_atom_site_label
_atom_site_type_symbol
_atom_site_fract_x
_atom_site_fract_y
_atom_site_fract_z
_atom_site_U_iso_or_equiv
_atom_site_adp_type
_atom_site_occupancy
_atom_site_symmetry_multiplicity
_atom_site_calc_flag
_atom_site_refinement_flags
_atom_site_disorder_assembly
_atom_site_disorder_group
N1 N 1.42768(17) 0.42768(17) 0.0000 0.0248(5) Uani 1 2 d S . .
C2 C 1.4172(2) 0.5454(2) 0.03375(8) 0.0258(5) Uani 1 1 d . . .
C3 C 1.5209(2) 0.6538(2) 0.03525(9) 0.0279(5) Uani 1 1 d . . .
H3A H 1.5097 0.7350 0.0600 0.033 Uiso 1 1 calc R . .
C4 C 1.6412(2) 0.6412(2) 0.0000 0.0309(7) Uani 1 2 d S . .
H4A H 1.7138 0.7138 0.0000 0.037 Uiso 1 2 calc SR . .
C5 C 1.2844(2) 0.5627(2) 0.07058(9) 0.0257(5) Uani 1 1 d . . .
O5 O 1.27019(15) 0.67425(14) 0.09971(6) 0.0326(4) Uani 1 1 d . . .
N6 N 1.18705(17) 0.45465(17) 0.06874(7) 0.0244(4) Uani 1 1 d D . .
H6 H 1.205(2) 0.3809(13) 0.0444(6) 0.022(5) Uiso 1 1 d D . .
C7 C 1.0506(2) 0.4580(2) 0.09701(9) 0.0242(4) Uani 1 1 d . . .
C8 C 0.9337(2) 0.3921(2) 0.06989(9) 0.0271(5) Uani 1 1 d . . .
H8A H 0.9471 0.3429 0.0343 0.033 Uiso 1 1 calc R . .
C9 C 0.7968(2) 0.3983(2) 0.09512(9) 0.0288(5) Uani 1 1 d . . .
H9A H 0.7178 0.3521 0.0765 0.035 Uiso 1 1 calc R . .
C10 C 0.7733(2) 0.47084(19) 0.14717(9) 0.0250(5) Uani 1 1 d . . .
C11 C 0.8931(2) 0.5304(2) 0.17478(9) 0.0256(5) Uani 1 1 d . . .
H11A H 0.8806 0.5761 0.2112 0.031 Uiso 1 1 calc R . .
C12 C 1.0305(2) 0.5249(2) 0.15051(9) 0.0263(5) Uani 1 1 d . . .
H12A H 1.1104 0.5665 0.1702 0.032 Uiso 1 1 calc R . .
C13 C 0.6229(2) 0.4942(2) 0.17127(9) 0.0288(5) Uani 1 1 d . . .
H13A H 0.6314 0.5181 0.2128 0.035 Uiso 1 1 calc R . .
H13B H 0.5794 0.5788 0.1517 0.035 Uiso 1 1 calc R . .
C14 C 0.5213(2) 0.3675(2) 0.16497(9) 0.0297(5) Uani 1 1 d . . .
H14A H 0.5125 0.3401 0.1238 0.036 Uiso 1 1 calc R . .
H14B H 0.5589 0.2833 0.1867 0.036 Uiso 1 1 calc R . .
O15 O 0.38357(14) 0.40951(15) 0.18721(7) 0.0324(4) Uani 1 1 d D . .
H15 H 0.323(2) 0.344(2) 0.1715(11) 0.069(9) Uiso 1 1 d D . .
O20 O 0.32680(14) 0.67320(14) 0.2500 0.0289(5) Uani 1 2 d SD . .
H20A H 0.342(3) 0.6004(18) 0.2249(8) 0.063(9) Uiso 1 1 d D . .

loop_
_atom_site_aniso_label
_atom_site_aniso_U_11
_atom_site_aniso_U_22
_atom_site_aniso_U_33
_atom_site_aniso_U_23
_atom_site_aniso_U_13
_atom_site_aniso_U_12
N1 0.0239(7) 0.0239(7) 0.0268(12) 0.0016(8) -0.0016(8) 0.0008(10)
C2 0.0282(11) 0.0265(10) 0.0228(10) 0.0028(9) -0.0036(9) 0.0015(8)
C3 0.0308(11) 0.0239(10) 0.0290(11) 0.0005(9) -0.0027(10) -0.0021(8)
C4 0.0286(9) 0.0286(9) 0.0355(18) 0.0028(10) -0.0028(10) -0.0049(12)
C5 0.0270(11) 0.0225(10) 0.0277(11) 0.0032(9) -0.0017(9) 0.0014(8)
O5 0.0344(9) 0.0234(7) 0.0401(9) -0.0044(7) 0.0022(7) -0.0002(6)
N6 0.0242(9) 0.0247(9) 0.0243(9) -0.0021(8) 0.0014(8) 0.0012(7)
C7 0.0246(10) 0.0212(10) 0.0267(11) 0.0038(9) 0.0008(9) 0.0010(8)
C8 0.0319(11) 0.0234(10) 0.0261(11) -0.0018(9) 0.0006(9) 0.0032(9)
C9 0.0286(11) 0.0299(11) 0.0279(12) -0.0022(9) -0.0002(9) -0.0042(9)
C10 0.0287(11) 0.0208(10) 0.0254(11) 0.0015(9) 0.0010(9) 0.0008(8)
C11 0.0292(11) 0.0240(10) 0.0235(11) -0.0019(9) 0.0003(9) 0.0010(9)
C12 0.0276(11) 0.0253(10) 0.0262(11) 0.0006(9) -0.0016(9) -0.0016(9)
C13 0.0317(11) 0.0292(11) 0.0253(11) -0.0010(9) 0.0002(9) 0.0002(9)
C14 0.0270(11) 0.0307(11) 0.0316(13) -0.0004(9) 0.0018(9) 0.0010(9)
O15 0.0255(8) 0.0349(9) 0.0368(9) -0.0054(7) 0.0034(7) -0.0017(6)
O20 0.0287(7) 0.0287(7) 0.0293(12) -0.0014(7) -0.0014(7) 0.0042(9)

loop_
_atom_type_symbol
_atom_type_description
_atom_type_scat_dispersion_real
_atom_type_scat_dispersion_imag
_atom_type_scat_source
C C 0.0033 0.0016 'International Tables Vol C Tables 4.2.6.8 and 6.1.1.4'
H H 0.0000 0.0000 'International Tables Vol C Tables 4.2.6.8 and 6.1.1.4'
N N 0.0061 0.0033 'International Tables Vol C Tables 4.2.6.8 and 6.1.1.4'
O O 0.0106 0.0060 'International Tables Vol C Tables 4.2.6.8 and 6.1.1.4'

loop_
_geom_angle_atom_site_label_1
_geom_angle_atom_site_label_2
_geom_angle_atom_site_label_3
_geom_angle
_geom_angle_site_symmetry_1
_geom_angle_site_symmetry_3
_geom_angle_publ_flag
C2 N1 C2 117.1(2) . 7_645 ?
N1 C2 C3 123.4(2) . . ?
N1 C2 C5 118.34(17) . . ?
C3 C2 C5 118.29(18) . . ?
C4 C3 C2 118.7(2) . . ?
C3 C4 C3 118.9(3) 7_645 . ?
O5 C5 N6 124.37(18) . . ?
O5 C5 C2 118.91(17) . . ?
N6 C5 C2 116.71(18) . . ?
C5 N6 C7 124.26(17) . . ?
C8 C7 C12 119.41(18) . . ?
C8 C7 N6 118.18(17) . . ?
C12 C7 N6 122.41(17) . . ?
C7 C8 C9 119.9(2) . . ?
C8 C9 C10 121.48(19) . . ?
C11 C10 C9 117.55(19) . . ?
C11 C10 C13 120.36(18) . . ?
C9 C10 C13 121.95(17) . . ?
C12 C11 C10 121.80(19) . . ?
C11 C12 C7 119.77(18) . . ?
C14 C13 C10 115.22(17) . . ?
O15 C14 C13 108.04(16) . . ?

loop_
_geom_bond_atom_site_label_1
_geom_bond_atom_site_label_2
_geom_bond_distance
_geom_bond_site_symmetry_2
_geom_bond_publ_flag
N1 C2 1.344(2) . ?
N1 C2 1.344(2) 7_645 ?
C2 C3 1.387(3) . ?
C2 C5 1.504(3) . ?
C3 C4 1.384(2) . ?
C4 C3 1.384(2) 7_645 ?
C5 O5 1.239(2) . ?
C5 N6 1.346(2) . ?
N6 C7 1.422(2) . ?
C7 C8 1.390(3) . ?
C7 C12 1.398(3) . ?
C8 C9 1.396(3) . ?
C9 C10 1.396(3) . ?
C10 C11 1.393(3) . ?
C10 C13 1.514(3) . ?
C11 C12 1.390(3) . ?
C13 C14 1.508(3) . ?
C14 O15 1.428(2) . ?
